data_7047149
loop_
_publ_author_name
'Kuhlmann, Lisa'
'Methling, Rafael'
'Simon, Jasmin'
'Neumann, Beate'
'Stammler, Hans-Georg'
'Strassert, Cristian A.'
'Mitzel, Norbert W.'

_publ_section_title
;
 Fluorescent phenoxy benzoxazole complexes of zirconium and hafnium:
 synthesis, structure and photo-physical behaviour.
;
_journal_issue 32
_journal_name_full 'Dalton transactions (Cambridge, England : 2003)'
_journal_page_first 11245
_journal_page_last 11252
_journal_paper_doi 10.1039/c8dt01757c
_journal_volume 47
_journal_year 2018
_chemical_formula_moiety 'C32 H30 N2 O6 Zr'
_chemical_formula_sum 'C32 H30 N2 O6 Zr'
_chemical_formula_weight 629.80
_space_group_crystal_system triclinic
_space_group_IT_number 2
_space_group_name_Hall '-P 1'
_space_group_name_H-M_alt 'P -1'
_symmetry_space_group_name_Hall '-P 1'
_symmetry_space_group_name_H-M 'P -1'
_atom_sites_solution_hydrogens geom
_atom_sites_solution_primary dual
_audit_creation_date 2015-11-11
_audit_creation_method
;
  Olex2 1.2-ac2
  (compiled 2012.03.27 svn.r2268, GUI svn.r4156)
;
_audit_update_record
;
2018-01-11 deposited with the CCDC.
2018-07-26 downloaded from the CCDC.
;
_cell_angle_alpha 95.728(3)
_cell_angle_beta 101.347(3)
_cell_angle_gamma 90.395(3)
_cell_formula_units_Z 2
_cell_length_a 9.7739(3)
_cell_length_b 11.5955(4)
_cell_length_c 12.7567(4)
_cell_measurement_reflns_used 45964
_cell_measurement_temperature 100.0(2)
_cell_measurement_theta_max 30.0710
_cell_measurement_theta_min 2.9020
_cell_volume 1409.90(8)
_computing_cell_refinement 'CrysAlisPro 1.171.38.41 (Rigaku OD, 2015)'
_computing_data_collection 'CrysAlisPro 1.171.38.41 (Rigaku OD, 2015)'
_computing_data_reduction 'CrysAlisPro 1.171.38.41 (Rigaku OD, 2015)'
_computing_molecular_graphics
;
O. V. Dolomanov, L. J. Bourhis, R. J. Gildea, J. A. K. Howard and H. Puschmann,
OLEX2: a complete structure solution, refinement and analysis program.
J. Appl. Cryst. (2009). 42, 339-341.
;
_computing_publication_material
;
O. V. Dolomanov, L. J. Bourhis, R. J. Gildea, J. A. K. Howard and H. Puschmann,
OLEX2: a complete structure solution, refinement and analysis program.
J. Appl. Cryst. (2009). 42, 339-341.
;
_computing_structure_refinement
;
SHELXL, G.M. Sheldrick, Acta Cryst.
(2008). A64, 112-122
;
_computing_structure_solution
;
SHELXD, G.M. Sheldrick, Acta Cryst.
(2008). A64, 112-122
;
_diffrn_ambient_environment N~2~
_diffrn_ambient_temperature 100.0(2)
_diffrn_detector 'CCD plate'
_diffrn_detector_area_resol_mean 5.3114
_diffrn_detector_type Atlas
_diffrn_measured_fraction_theta_full 0.9990
_diffrn_measured_fraction_theta_max 0.9978
_diffrn_measurement_details
;
List of Runs (angles in degrees, time in seconds):

  # Type    Start    End  Width  t~exp~   \w     \q     \k     \f   Frames
#--------------------------------------------------------------------------
  1  \w    -85.00   8.00   1.00    2.30    --  -17.00 -57.00 -60.00   93
  2  \w    -42.00  51.00   1.00    2.30    --  -17.00  57.00  60.00   93
  3  \w    -91.00 -39.00   1.00    2.30    --  -17.00 154.00 -30.47   52
  4  \w    -88.00   4.00   1.00    2.30    --  -17.00 -38.00  30.00   92
  5  \w    -13.00  89.00   1.00    2.30    --   17.39  77.00-180.00  102
  6  \w    -20.00  56.00   1.00    2.30    --   17.39 -99.00 -30.00   76
  7  \w    -13.00  89.00   1.00    2.30    --   17.39  77.00 -60.00  102
  8  \w    -20.00  56.00   1.00    2.30    --   17.39 -99.00 150.00   76
  9  \w    -54.00  48.00   1.00    2.30    --   17.39 -77.00-150.00  102
 10  \w    -91.00 -39.00   1.00    2.30    --  -17.00 154.00-116.26   52
 11  \w    -89.00 -37.00   1.00    2.30    --  -17.00 152.00 164.37   52
 12  \w    -76.00 -29.00   1.00    2.30    --  -17.00 133.00 121.11   47
 13  \w    -83.00 -34.00   1.00    2.30    --  -17.00 144.00  45.34   49
 14  \w    -88.00   4.00   1.00    2.30    --  -17.00 -38.00-180.00   92
 15  \w    -86.00 -35.00   1.00    2.30    --  -17.00 148.00-128.47   51
 16  \w    -54.00  38.00   1.00    2.30    --   17.39 -38.00 -60.00   92
 17  \w    -88.00 -37.00   1.00    2.30    --  -17.00 151.00 -67.51   51
 18  \w    -47.00  54.00   1.00    2.30    --  -17.00  77.00  90.00  101
 19  \w    -20.00  56.00   1.00    2.30    --   17.39 -99.00-150.00   76
 20  \w    -68.00 103.00   1.00    2.30    --   17.39   0.00-180.00  171
 21  \w    -68.00 103.00   1.00    2.30    --   17.39   0.00-150.00  171
 22  \w    -68.00   5.00   1.00    2.30    --   17.39   0.00-120.00   73
 23  \w     -3.00  68.00   1.00    2.30    --   17.39-119.00 167.38   71
;
_diffrn_measurement_device 'four-circle diffractometer'
_diffrn_measurement_device_type 'SuperNova, Dual, Cu at zero, Atlas'
_diffrn_measurement_method '\w scans'
_diffrn_orient_matrix_type 'CrysAlisPro convention (1999,Acta A55,543-557)'
_diffrn_orient_matrix_UB_11 -0.0494595000
_diffrn_orient_matrix_UB_12 0.0011878000
_diffrn_orient_matrix_UB_13 -0.0486692000
_diffrn_orient_matrix_UB_21 -0.0261430000
_diffrn_orient_matrix_UB_22 0.0524258000
_diffrn_orient_matrix_UB_23 0.0209228000
_diffrn_orient_matrix_UB_31 0.0485054000
_diffrn_orient_matrix_UB_32 0.0320861000
_diffrn_orient_matrix_UB_33 -0.0210483000
_diffrn_radiation_monochromator mirror
_diffrn_radiation_probe x-ray
_diffrn_radiation_type 'Mo K\a'
_diffrn_radiation_wavelength 0.71073
_diffrn_reflns_av_R_equivalents 0.0421
_diffrn_reflns_av_unetI/netI 0.0200
_diffrn_reflns_Laue_measured_fraction_full 0.998
_diffrn_reflns_Laue_measured_fraction_max 0.999
_diffrn_reflns_limit_h_max 13
_diffrn_reflns_limit_h_min -13
_diffrn_reflns_limit_k_max 16
_diffrn_reflns_limit_k_min -16
_diffrn_reflns_limit_l_max 17
_diffrn_reflns_limit_l_min -17
_diffrn_reflns_number 83215
_diffrn_reflns_point_group_measured_fraction_full 0.998
_diffrn_reflns_point_group_measured_fraction_max 0.999
_diffrn_reflns_theta_full 25.242
_diffrn_reflns_theta_max 29.997
_diffrn_reflns_theta_min 2.727
_diffrn_source 'micro-focus sealed X-ray tube'
_diffrn_source_type 'SuperNova (Mo) X-ray Source'
_exptl_absorpt_coefficient_mu 0.438
_exptl_absorpt_correction_T_max 0.959
_exptl_absorpt_correction_T_min 0.887
_exptl_absorpt_correction_type gaussian
_exptl_absorpt_process_details
;
CrysAlisPro 1.171.38.41 (Rigaku Oxford Diffraction, 2015)
Numerical absorption correction based on gaussian integration over
            a multifaceted crystal model
Empirical absorption correction using spherical harmonics,
 implemented in SCALE3 ABSPACK scaling algorithm.
;
_exptl_crystal_colour 'clear colourless'
_exptl_crystal_colour_lustre clear
_exptl_crystal_colour_primary colourless
_exptl_crystal_density_diffrn 1.484
_exptl_crystal_description block
_exptl_crystal_F_000 648
_exptl_crystal_size_max 0.389
_exptl_crystal_size_mid 0.225
_exptl_crystal_size_min 0.109
_refine_diff_density_max 0.459
_refine_diff_density_min -0.312
_refine_diff_density_rms 0.057
_refine_ls_extinction_method none
_refine_ls_goodness_of_fit_ref 1.050
_refine_ls_hydrogen_treatment constr
_refine_ls_matrix_type full
_refine_ls_number_parameters 374
_refine_ls_number_reflns 8218
_refine_ls_number_restraints 0
_refine_ls_restrained_S_all 1.050
_refine_ls_R_factor_all 0.0274
_refine_ls_R_factor_gt 0.0245
_refine_ls_shift/su_max 0.002
_refine_ls_shift/su_mean 0.000
_refine_ls_structure_factor_coef Fsqd
_refine_ls_weighting_details 'w=1/[\s^2^(Fo^2^)+(0.0269P)^2^+0.7734P] where P=(Fo^2^+2Fc^2^)/3'
_refine_ls_weighting_scheme calc
_refine_ls_wR_factor_gt 0.0605
_refine_ls_wR_factor_ref 0.0623
_reflns_Friedel_coverage 0.000
_reflns_number_gt 7654
_reflns_number_total 8218
_reflns_threshold_expression 'I > 2\s(I)'
_cod_data_source_file c8dt01757c2.cif
_cod_data_source_block compound1
_cod_depositor_comments 'Adding full bibliography for 7047149--7047158.cif.'
_cod_original_cell_volume 1409.90(9)
_cod_database_code 7047149
_chemical_oxdiff_formula 'C44 H62 N2 O10 Zr2'
_reflns_odcompleteness_completeness 99.90
_reflns_odcompleteness_iscentric 1
_reflns_odcompleteness_theta 26.32
_olex2_date_sample_data_collection 2015-11-10
_olex2_submission_special_instructions 'No special instructions were received'
_oxdiff_exptl_absorpt_empirical_details
;
Empirical correction (ABSPACK) includes:
- Absorption correction using spherical harmonics
- Frame scaling
- Detector area scaling
;
_oxdiff_exptl_absorpt_empirical_full_max 1.336
_oxdiff_exptl_absorpt_empirical_full_min 0.725
_shelx_space_group_comment
;
The symmetry employed for this shelxl refinement is uniquely defined
by the following loop, which should always be used as a source of
symmetry information in preference to the above space-group names.
They are only intended as comments.
;
_shelxl_version_number 2014-3

loop_
_space_group_symop_operation_xyz
'x, y, z'
'-x, -y, -z'

loop_
_atom_site_label
_atom_site_type_symbol
_atom_site_fract_x
_atom_site_fract_y
_atom_site_fract_z
_atom_site_U_iso_or_equiv
_atom_site_adp_type
_atom_site_occupancy
_atom_site_site_symmetry_order
_atom_site_calc_flag
_atom_site_refinement_flags_posn
_atom_site_refinement_flags_adp
Zr1 Zr 0.37025(2) 0.74627(2) 0.73255(2) 0.01283(4) Uani 1 1 d . .
O1 O 0.45126(9) 0.81328(7) 0.88705(7) 0.01667(16) Uani 1 1 d . .
O2 O 0.65785(9) 0.49908(7) 0.92528(7) 0.01621(16) Uani 1 1 d . .
O3 O 0.27443(9) 0.61248(7) 0.62693(7) 0.01611(16) Uani 1 1 d . .
O4 O 0.02301(9) 0.55991(8) 0.85084(7) 0.01755(17) Uani 1 1 d . .
O5 O 0.24796(10) 0.87127(8) 0.69093(8) 0.02102(18) Uani 1 1 d . .
O6 O 0.52433(9) 0.77604(8) 0.66220(7) 0.01751(17) Uani 1 1 d . .
N1 N 0.51164(10) 0.59430(8) 0.80662(8) 0.01382(18) Uani 1 1 d . .
N2 N 0.18900(10) 0.67736(9) 0.81588(8) 0.01498(18) Uani 1 1 d . .
C1 C 0.51173(12) 0.78539(10) 0.98332(10) 0.0153(2) Uani 1 1 d . .
C2 C 0.51688(13) 0.86599(11) 1.07412(10) 0.0192(2) Uani 1 1 d . .
H2 H 0.4769 0.9379 1.0659 0.023 Uiso 1 1 calc R U
C3 C 0.58046(13) 0.83986(12) 1.17530(10) 0.0209(2) Uani 1 1 d . .
H3 H 0.5820 0.8942 1.2343 0.025 Uiso 1 1 calc R U
C4 C 0.64255(13) 0.73278(12) 1.19033(10) 0.0202(2) Uani 1 1 d . .
H4 H 0.6858 0.7161 1.2586 0.024 Uiso 1 1 calc R U
C5 C 0.63873(12) 0.65245(11) 1.10247(10) 0.0171(2) Uani 1 1 d . .
H5 H 0.6797 0.5811 1.1119 0.021 Uiso 1 1 calc R U
C6 C 0.57361(12) 0.67691(10) 0.99849(9) 0.0146(2) Uani 1 1 d . .
C7 C 0.57527(12) 0.59260(10) 0.90734(9) 0.0138(2) Uani 1 1 d . .
C8 C 0.64588(12) 0.43682(10) 0.82563(10) 0.0155(2) Uani 1 1 d . .
C9 C 0.70754(13) 0.33359(11) 0.80099(11) 0.0191(2) Uani 1 1 d . .
H9 H 0.7651 0.2955 0.8529 0.023 Uiso 1 1 calc R U
C10 C 0.67737(13) 0.29063(11) 0.69315(11) 0.0207(2) Uani 1 1 d . .
H10 H 0.7155 0.2210 0.6719 0.025 Uiso 1 1 calc R U
C11 C 0.59118(13) 0.34904(11) 0.61518(11) 0.0198(2) Uani 1 1 d . .
H11 H 0.5746 0.3179 0.5437 0.024 Uiso 1 1 calc R U
C12 C 0.53001(13) 0.45281(11) 0.64296(10) 0.0171(2) Uani 1 1 d . .
H12 H 0.4732 0.4920 0.5915 0.021 Uiso 1 1 calc R U
C13 C 0.55757(12) 0.49541(10) 0.75128(10) 0.0144(2) Uani 1 1 d . .
C14 C 0.19228(12) 0.51912(10) 0.61635(10) 0.0154(2) Uani 1 1 d . .
C15 C 0.17706(13) 0.44076(11) 0.52281(10) 0.0193(2) Uani 1 1 d . .
H15 H 0.2262 0.4544 0.4696 0.023 Uiso 1 1 calc R U
C16 C 0.09013(14) 0.34400(12) 0.50913(11) 0.0221(3) Uani 1 1 d . .
H16 H 0.0812 0.2935 0.4467 0.027 Uiso 1 1 calc R U
C17 C 0.01522(14) 0.32064(11) 0.58757(11) 0.0225(3) Uani 1 1 d . .
H17 H -0.0427 0.2548 0.5776 0.027 Uiso 1 1 calc R U
C18 C 0.02776(13) 0.39594(11) 0.67996(11) 0.0197(2) Uani 1 1 d . .
H18 H -0.0222 0.3809 0.7323 0.024 Uiso 1 1 calc R U
C19 C 0.11590(12) 0.49569(10) 0.69549(10) 0.0156(2) Uani 1 1 d . .
C20 C 0.11671(12) 0.57943(10) 0.78718(9) 0.0151(2) Uani 1 1 d . .
C21 C 0.03408(12) 0.65745(11) 0.92346(10) 0.0170(2) Uani 1 1 d . .
C22 C 0.13527(12) 0.73165(11) 0.90244(10) 0.0159(2) Uani 1 1 d . .
C23 C 0.16061(13) 0.84092(11) 0.95953(10) 0.0186(2) Uani 1 1 d . .
H23 H 0.2273 0.8923 0.9464 0.022 Uiso 1 1 calc R U
C24 C 0.08090(14) 0.86949(12) 1.03737(11) 0.0214(2) Uani 1 1 d . .
H24 H 0.0946 0.9419 1.0769 0.026 Uiso 1 1 calc R U
C25 C -0.01937(14) 0.79201(12) 1.05771(11) 0.0225(3) Uani 1 1 d . .
H25 H -0.0700 0.8143 1.1105 0.027 Uiso 1 1 calc R U
C26 C -0.04487(13) 0.68288(12) 1.00101(10) 0.0207(2) Uani 1 1 d . .
H26 H -0.1105 0.6306 1.0143 0.025 Uiso 1 1 calc R U
C27 C 0.14496(13) 0.93649(10) 0.63274(10) 0.0179(2) Uani 1 1 d . .
H27 H 0.0717 0.8830 0.5908 0.021 Uiso 1 1 calc R U
C28 C 0.20816(15) 1.00126(13) 0.55523(11) 0.0265(3) Uani 1 1 d . .
H28A H 0.2771 1.0569 0.5951 0.040 Uiso 1 1 calc R U
H28B H 0.1361 1.0406 0.5110 0.040 Uiso 1 1 calc R U
H28C H 0.2513 0.9472 0.5106 0.040 Uiso 1 1 calc R U
C29 C 0.08060(14) 1.01665(12) 0.70976(12) 0.0239(3) Uani 1 1 d . .
H29A H 0.0436 0.9718 0.7576 0.036 Uiso 1 1 calc R U
H29B H 0.0068 1.0582 0.6698 0.036 Uiso 1 1 calc R U
H29C H 0.1506 1.0707 0.7506 0.036 Uiso 1 1 calc R U
C30 C 0.65753(12) 0.82238(11) 0.65972(10) 0.0177(2) Uani 1 1 d . .
H30 H 0.6754 0.8061 0.5868 0.021 Uiso 1 1 calc R U
C31 C 0.65921(15) 0.95318(12) 0.68778(13) 0.0278(3) Uani 1 1 d . .
H31A H 0.5898 0.9868 0.6364 0.042 Uiso 1 1 calc R U
H31B H 0.7496 0.9851 0.6863 0.042 Uiso 1 1 calc R U
H31C H 0.6393 0.9702 0.7584 0.042 Uiso 1 1 calc R U
C32 C 0.76892(14) 0.76555(13) 0.73724(12) 0.0256(3) Uani 1 1 d . .
H32A H 0.7528 0.7815 0.8090 0.038 Uiso 1 1 calc R U
H32B H 0.8593 0.7960 0.7338 0.038 Uiso 1 1 calc R U
H32C H 0.7650 0.6833 0.7178 0.038 Uiso 1 1 calc R U

loop_
_atom_site_aniso_label
_atom_site_aniso_U_11
_atom_site_aniso_U_22
_atom_site_aniso_U_33
_atom_site_aniso_U_23
_atom_site_aniso_U_13
_atom_site_aniso_U_12
Zr1 0.01388(6) 0.01240(5) 0.01285(6) 0.00318(4) 0.00321(4) 0.00155(4)
O1 0.0206(4) 0.0142(4) 0.0146(4) 0.0022(3) 0.0017(3) 0.0013(3)
O2 0.0166(4) 0.0142(4) 0.0172(4) 0.0026(3) 0.0011(3) 0.0019(3)
O3 0.0154(4) 0.0182(4) 0.0148(4) 0.0013(3) 0.0034(3) -0.0015(3)
O4 0.0167(4) 0.0208(4) 0.0161(4) 0.0015(3) 0.0059(3) -0.0016(3)
O5 0.0223(4) 0.0199(4) 0.0223(5) 0.0077(4) 0.0047(4) 0.0074(3)
O6 0.0160(4) 0.0191(4) 0.0186(4) 0.0049(3) 0.0048(3) -0.0013(3)
N1 0.0149(4) 0.0124(4) 0.0146(4) 0.0015(3) 0.0040(4) 0.0005(3)
N2 0.0148(4) 0.0166(4) 0.0140(4) 0.0019(4) 0.0036(4) 0.0028(4)
C1 0.0143(5) 0.0161(5) 0.0155(5) 0.0015(4) 0.0032(4) -0.0018(4)
C2 0.0197(6) 0.0183(5) 0.0186(6) -0.0010(4) 0.0032(4) 0.0007(4)
C3 0.0180(6) 0.0264(6) 0.0168(6) -0.0036(5) 0.0027(4) -0.0014(5)
C4 0.0162(5) 0.0286(6) 0.0150(5) 0.0025(5) 0.0011(4) -0.0020(5)
C5 0.0137(5) 0.0208(6) 0.0171(5) 0.0043(4) 0.0026(4) -0.0009(4)
C6 0.0127(5) 0.0158(5) 0.0153(5) 0.0023(4) 0.0026(4) -0.0019(4)
C7 0.0121(5) 0.0132(5) 0.0167(5) 0.0038(4) 0.0033(4) -0.0004(4)
C8 0.0136(5) 0.0152(5) 0.0177(5) 0.0021(4) 0.0028(4) -0.0004(4)
C9 0.0159(5) 0.0162(5) 0.0255(6) 0.0045(5) 0.0034(5) 0.0025(4)
C10 0.0196(6) 0.0150(5) 0.0287(7) 0.0003(5) 0.0083(5) 0.0031(4)
C11 0.0207(6) 0.0198(6) 0.0197(6) -0.0013(5) 0.0080(5) 0.0007(5)
C12 0.0177(5) 0.0178(5) 0.0166(5) 0.0028(4) 0.0044(4) 0.0020(4)
C13 0.0133(5) 0.0134(5) 0.0173(5) 0.0026(4) 0.0048(4) 0.0007(4)
C14 0.0132(5) 0.0165(5) 0.0157(5) 0.0016(4) 0.0012(4) 0.0013(4)
C15 0.0181(5) 0.0218(6) 0.0181(6) -0.0012(5) 0.0053(4) 0.0001(4)
C16 0.0221(6) 0.0215(6) 0.0212(6) -0.0044(5) 0.0038(5) -0.0011(5)
C17 0.0222(6) 0.0184(6) 0.0262(7) -0.0006(5) 0.0049(5) -0.0041(5)
C18 0.0192(6) 0.0194(6) 0.0210(6) 0.0026(5) 0.0054(5) -0.0020(4)
C19 0.0146(5) 0.0165(5) 0.0155(5) 0.0014(4) 0.0023(4) 0.0007(4)
C20 0.0132(5) 0.0183(5) 0.0146(5) 0.0043(4) 0.0035(4) 0.0025(4)
C21 0.0156(5) 0.0198(5) 0.0157(5) 0.0020(4) 0.0033(4) 0.0026(4)
C22 0.0146(5) 0.0194(5) 0.0142(5) 0.0042(4) 0.0031(4) 0.0050(4)
C23 0.0205(6) 0.0185(5) 0.0173(6) 0.0040(4) 0.0036(4) 0.0045(4)
C24 0.0242(6) 0.0214(6) 0.0183(6) 0.0011(5) 0.0037(5) 0.0092(5)
C25 0.0206(6) 0.0309(7) 0.0175(6) 0.0024(5) 0.0072(5) 0.0092(5)
C26 0.0160(5) 0.0297(7) 0.0181(6) 0.0042(5) 0.0062(4) 0.0025(5)
C27 0.0163(5) 0.0162(5) 0.0190(6) 0.0007(4) -0.0011(4) 0.0012(4)
C28 0.0274(7) 0.0322(7) 0.0199(6) 0.0109(5) 0.0006(5) 0.0034(5)
C29 0.0182(6) 0.0210(6) 0.0321(7) -0.0009(5) 0.0063(5) 0.0020(5)
C30 0.0155(5) 0.0203(6) 0.0194(6) 0.0036(4) 0.0076(4) -0.0006(4)
C31 0.0255(7) 0.0213(6) 0.0385(8) 0.0040(6) 0.0106(6) -0.0019(5)
C32 0.0197(6) 0.0289(7) 0.0286(7) 0.0071(5) 0.0037(5) 0.0013(5)

loop_
_atom_type_symbol
_atom_type_description
_atom_type_scat_dispersion_real
_atom_type_scat_dispersion_imag
_atom_type_scat_source
C C 0.0033 0.0016 'International Tables Vol C Tables 4.2.6.8 and 6.1.1.4'
H H 0.0000 0.0000 'International Tables Vol C Tables 4.2.6.8 and 6.1.1.4'
N N 0.0061 0.0033 'International Tables Vol C Tables 4.2.6.8 and 6.1.1.4'
O O 0.0106 0.0060 'International Tables Vol C Tables 4.2.6.8 and 6.1.1.4'
Zr Zr -2.9673 0.5597 'International Tables Vol C Tables 4.2.6.8 and 6.1.1.4'

loop_
_exptl_crystal_face_index_h
_exptl_crystal_face_index_k
_exptl_crystal_face_index_l
_exptl_crystal_face_perp_dist
0 -1 0 0.0543
0 1 0 0.0543
0 2 -5 0.1429
0 -2 5 0.1429
-1 0 0 0.1125
1 0 0 0.1125

loop_
_geom_angle_atom_site_label_1
_geom_angle_atom_site_label_2
_geom_angle_atom_site_label_3
_geom_angle
O1 Zr1 N1 76.10(3)
O1 Zr1 N2 82.05(3)
O3 Zr1 O1 149.72(3)
O3 Zr1 N1 82.73(3)
O3 Zr1 N2 75.56(3)
O5 Zr1 O1 98.23(4)
O5 Zr1 O3 100.50(4)
O5 Zr1 O6 101.37(4)
O5 Zr1 N1 172.34(4)
O5 Zr1 N2 86.62(4)
O6 Zr1 O1 101.02(4)
O6 Zr1 O3 98.36(4)
O6 Zr1 N1 84.91(4)
O6 Zr1 N2 170.84(4)
N1 Zr1 N2 87.49(3)
C1 O1 Zr1 143.59(8)
C7 O2 C8 104.94(9)
C14 O3 Zr1 144.31(8)
C20 O4 C21 104.84(9)
C27 O5 Zr1 161.98(9)
C30 O6 Zr1 153.37(8)
C7 N1 Zr1 126.54(8)
C7 N1 C13 105.08(10)
C13 N1 Zr1 128.02(8)
C20 N2 Zr1 126.09(8)
C20 N2 C22 105.19(10)
C22 N2 Zr1 128.71(8)
O1 C1 C2 119.64(11)
O1 C1 C6 122.25(11)
C2 C1 C6 118.11(11)
C1 C2 H2 119.5
C3 C2 C1 120.95(12)
C3 C2 H2 119.5
C2 C3 H3 119.5
C2 C3 C4 120.99(12)
C4 C3 H3 119.5
C3 C4 H4 120.5
C5 C4 C3 119.04(12)
C5 C4 H4 120.5
C4 C5 H5 119.5
C4 C5 C6 120.97(12)
C6 C5 H5 119.5
C1 C6 C7 120.25(11)
C5 C6 C1 119.93(11)
C5 C6 C7 119.77(11)
O2 C7 C6 116.87(10)
N1 C7 O2 113.95(10)
N1 C7 C6 129.13(11)
O2 C8 C13 108.03(10)
C9 C8 O2 127.64(11)
C9 C8 C13 124.32(12)
C8 C9 H9 122.4
C8 C9 C10 115.18(12)
C10 C9 H9 122.4
C9 C10 H10 119.0
C9 C10 C11 122.09(11)
C11 C10 H10 119.0
C10 C11 H11 119.4
C12 C11 C10 121.22(12)
C12 C11 H11 119.4
C11 C12 H12 121.5
C11 C12 C13 117.07(11)
C13 C12 H12 121.5
C8 C13 N1 107.98(10)
C8 C13 C12 120.08(11)
C12 C13 N1 131.94(11)
O3 C14 C15 119.73(11)
O3 C14 C19 122.14(11)
C15 C14 C19 118.11(11)
C14 C15 H15 119.6
C16 C15 C14 120.78(12)
C16 C15 H15 119.6
C15 C16 H16 119.5
C15 C16 C17 121.07(12)
C17 C16 H16 119.5
C16 C17 H17 120.3
C18 C17 C16 119.48(12)
C18 C17 H17 120.3
C17 C18 H18 119.8
C17 C18 C19 120.39(12)
C19 C18 H18 119.8
C14 C19 C20 120.02(11)
C18 C19 C14 120.17(11)
C18 C19 C20 119.51(11)
O4 C20 C19 116.65(10)
N2 C20 O4 113.90(10)
N2 C20 C19 129.29(11)
O4 C21 C22 108.25(10)
O4 C21 C26 127.30(12)
C26 C21 C22 124.36(12)
C21 C22 N2 107.72(11)
C21 C22 C23 120.20(11)
C23 C22 N2 131.95(11)
C22 C23 H23 121.7
C22 C23 C24 116.62(12)
C24 C23 H23 121.7
C23 C24 H24 119.1
C23 C24 C25 121.85(12)
C25 C24 H24 119.1
C24 C25 H25 119.1
C26 C25 C24 121.72(12)
C26 C25 H25 119.1
C21 C26 C25 115.24(12)
C21 C26 H26 122.4
C25 C26 H26 122.4
O5 C27 H27 108.3
O5 C27 C28 109.39(10)
O5 C27 C29 109.65(11)
C28 C27 H27 108.3
C29 C27 H27 108.3
C29 C27 C28 112.67(11)
C27 C28 H28A 109.5
C27 C28 H28B 109.5
C27 C28 H28C 109.5
H28A C28 H28B 109.5
H28A C28 H28C 109.5
H28B C28 H28C 109.5
C27 C29 H29A 109.5
C27 C29 H29B 109.5
C27 C29 H29C 109.5
H29A C29 H29B 109.5
H29A C29 H29C 109.5
H29B C29 H29C 109.5
O6 C30 H30 108.8
O6 C30 C31 109.15(10)
O6 C30 C32 109.93(10)
C31 C30 H30 108.8
C32 C30 H30 108.8
C32 C30 C31 111.40(12)
C30 C31 H31A 109.5
C30 C31 H31B 109.5
C30 C31 H31C 109.5
H31A C31 H31B 109.5
H31A C31 H31C 109.5
H31B C31 H31C 109.5
C30 C32 H32A 109.5
C30 C32 H32B 109.5
C30 C32 H32C 109.5
H32A C32 H32B 109.5
H32A C32 H32C 109.5
H32B C32 H32C 109.5

loop_
_geom_bond_atom_site_label_1
_geom_bond_atom_site_label_2
_geom_bond_distance
Zr1 O1 2.0461(9)
Zr1 O3 2.0410(9)
Zr1 O5 1.9337(9)
Zr1 O6 1.9440(9)
Zr1 N1 2.4000(10)
Zr1 N2 2.4078(10)
O1 C1 1.3261(14)
O2 C7 1.3670(14)
O2 C8 1.3814(14)
O3 C14 1.3233(14)
O4 C20 1.3696(14)
O4 C21 1.3779(15)
O5 C27 1.4017(15)
O6 C30 1.4122(14)
N1 C7 1.3148(15)
N1 C13 1.4089(15)
N2 C20 1.3141(16)
N2 C22 1.4091(15)
C1 C2 1.4064(17)
C1 C6 1.4136(16)
C2 H2 0.9300
C2 C3 1.3816(18)
C3 H3 0.9300
C3 C4 1.3996(19)
C4 H4 0.9300
C4 C5 1.3784(18)
C5 H5 0.9300
C5 C6 1.4107(16)
C6 C7 1.4453(16)
C8 C9 1.3799(16)
C8 C13 1.3859(16)
C9 H9 0.9300
C9 C10 1.3889(19)
C10 H10 0.9300
C10 C11 1.4036(19)
C11 H11 0.9300
C11 C12 1.3925(17)
C12 H12 0.9300
C12 C13 1.3933(17)
C14 C15 1.4084(17)
C14 C19 1.4137(17)
C15 H15 0.9300
C15 C16 1.3786(18)
C16 H16 0.9300
C16 C17 1.3966(19)
C17 H17 0.9300
C17 C18 1.3794(18)
C18 H18 0.9300
C18 C19 1.4116(17)
C19 C20 1.4425(16)
C21 C22 1.3889(17)
C21 C26 1.3807(17)
C22 C23 1.3919(17)
C23 H23 0.9300
C23 C24 1.3947(17)
C24 H24 0.9300
C24 C25 1.403(2)
C25 H25 0.9300
C25 C26 1.3887(19)
C26 H26 0.9300
C27 H27 0.9800
C27 C28 1.5183(19)
C27 C29 1.5146(18)
C28 H28A 0.9600
C28 H28B 0.9600
C28 H28C 0.9600
C29 H29A 0.9600
C29 H29B 0.9600
C29 H29C 0.9600
C30 H30 0.9800
C30 C31 1.5224(18)
C30 C32 1.5211(19)
C31 H31A 0.9600
C31 H31B 0.9600
C31 H31C 0.9600
C32 H32A 0.9600
C32 H32B 0.9600
C32 H32C 0.9600

loop_
_geom_torsion_atom_site_label_1
_geom_torsion_atom_site_label_2
_geom_torsion_atom_site_label_3
_geom_torsion_atom_site_label_4
_geom_torsion
Zr1 O1 C1 C2 -163.64(10)
Zr1 O1 C1 C6 17.1(2)
Zr1 O3 C14 C15 -168.15(10)
Zr1 O3 C14 C19 13.1(2)
Zr1 O5 C27 C28 -87.5(3)
Zr1 O5 C27 C29 148.4(2)
Zr1 O6 C30 C31 -59.5(2)
Zr1 O6 C30 C32 63.0(2)
Zr1 N1 C7 O2 -175.06(7)
Zr1 N1 C7 C6 2.31(17)
Zr1 N1 C13 C8 175.14(7)
Zr1 N1 C13 C12 -4.49(18)
Zr1 N2 C20 O4 177.93(7)
Zr1 N2 C20 C19 -6.78(18)
Zr1 N2 C22 C21 -178.73(8)
Zr1 N2 C22 C23 5.51(19)
O1 C1 C2 C3 -179.32(11)
O1 C1 C6 C5 178.89(11)
O1 C1 C6 C7 1.32(17)
O2 C8 C9 C10 -179.72(11)
O2 C8 C13 N1 -1.38(13)
O2 C8 C13 C12 178.30(10)
O3 C14 C15 C16 -178.83(12)
O3 C14 C19 C18 178.96(11)
O3 C14 C19 C20 5.26(18)
O4 C21 C22 N2 -0.92(13)
O4 C21 C22 C23 175.44(11)
O4 C21 C26 C25 -174.86(12)
N2 C22 C23 C24 175.86(12)
C1 C2 C3 C4 0.49(19)
C1 C6 C7 O2 168.59(10)
C1 C6 C7 N1 -8.72(18)
C2 C1 C6 C5 -0.34(17)
C2 C1 C6 C7 -177.91(11)
C2 C3 C4 C5 -0.48(19)
C3 C4 C5 C6 0.07(18)
C4 C5 C6 C1 0.34(18)
C4 C5 C6 C7 177.92(11)
C5 C6 C7 O2 -8.98(16)
C5 C6 C7 N1 173.71(11)
C6 C1 C2 C3 -0.07(18)
C7 O2 C8 C9 -178.80(12)
C7 O2 C8 C13 0.45(12)
C7 N1 C13 C8 1.76(12)
C7 N1 C13 C12 -177.87(13)
C8 O2 C7 N1 0.73(13)
C8 O2 C7 C6 -176.99(10)
C8 C9 C10 C11 0.50(18)
C9 C8 C13 N1 177.91(11)
C9 C8 C13 C12 -2.41(18)
C9 C10 C11 C12 -0.9(2)
C10 C11 C12 C13 -0.35(18)
C11 C12 C13 N1 -178.51(12)
C11 C12 C13 C8 1.90(17)
C13 N1 C7 O2 -1.56(13)
C13 N1 C7 C6 175.82(11)
C13 C8 C9 C10 1.14(18)
C14 C15 C16 C17 -0.3(2)
C14 C19 C20 O4 169.54(10)
C14 C19 C20 N2 -5.64(19)
C15 C14 C19 C18 0.21(18)
C15 C14 C19 C20 -173.50(11)
C15 C16 C17 C18 0.4(2)
C16 C17 C18 C19 -0.2(2)
C17 C18 C19 C14 -0.08(19)
C17 C18 C19 C20 173.66(12)
C18 C19 C20 O4 -4.21(17)
C18 C19 C20 N2 -179.39(12)
C19 C14 C15 C16 -0.04(19)
C20 O4 C21 C22 -0.91(12)
C20 O4 C21 C26 175.92(13)
C20 N2 C22 C21 2.44(13)
C20 N2 C22 C23 -173.32(13)
C21 O4 C20 N2 2.66(13)
C21 O4 C20 C19 -173.27(10)
C21 C22 C23 C24 0.52(18)
C22 N2 C20 O4 -3.20(13)
C22 N2 C20 C19 172.09(12)
C22 C21 C26 C25 1.50(19)
C22 C23 C24 C25 0.31(19)
C23 C24 C25 C26 -0.3(2)
C24 C25 C26 C21 -0.60(19)
C26 C21 C22 N2 -177.87(12)
C26 C21 C22 C23 -1.51(19)

loop_
_exptl_oxdiff_crystal_face_indexfrac_h
_exptl_oxdiff_crystal_face_indexfrac_k
_exptl_oxdiff_crystal_face_indexfrac_l
_exptl_oxdiff_crystal_face_x
_exptl_oxdiff_crystal_face_y
_exptl_oxdiff_crystal_face_z
-0.0001 -0.9991 -0.0009 -0.0011 -0.0524 -0.0320
0.0001 0.9991 0.0009 0.0011 0.0524 0.0320
0.0023 2.0020 -4.9975 0.2455 0.0003 0.1695
-0.0023 -2.0020 4.9975 -0.2455 -0.0003 -0.1695
-0.9994 0.0004 -0.0006 0.0495 0.0261 -0.0485
0.9994 -0.0004 0.0006 -0.0495 -0.0261 0.0485
